data_7250241
loop_
_publ_author_name
'Chuskit, Stanzin'
'Kumar, Sunil'
'Das, Dinabandhu'

_publ_section_title
;
 Polymorphism in novel symmetric and asymmetric bis-hydrazone derivatives
;
_journal_issue 20
_journal_name_full CrystEngComm
_journal_page_first 3247
_journal_page_last 3256
_journal_paper_doi 10.1039/D5CE00242G
_journal_volume 27
_journal_year 2025
_chemical_formula_sum 'C38 H42 I2 N6'
_chemical_formula_weight 836.57
_space_group_crystal_system monoclinic
_space_group_IT_number 14
_space_group_name_Hall '-P 2yn'
_space_group_name_H-M_alt 'P 1 21/n 1'
_atom_sites_solution_hydrogens geom
_audit_creation_method SHELXL-2018/3
_audit_update_record
;
2025-02-18 deposited with the CCDC.	2025-04-08 downloaded from the CCDC.
;
_cell_angle_alpha 90
_cell_angle_beta 95.268(3)
_cell_angle_gamma 90
_cell_formula_units_Z 4
_cell_length_a 7.9713(7)
_cell_length_b 15.8311(14)
_cell_length_c 29.590(2)
_cell_measurement_reflns_used 9970
_cell_measurement_temperature 293(2)
_cell_measurement_theta_max 27.77
_cell_measurement_theta_min 2.44
_cell_volume 3718.3(5)
_computing_cell_refinement 'Bruker SAINT'
_computing_data_collection 'Bruker APEX3'
_computing_data_reduction 'Bruker SAINT'
_computing_molecular_graphics 'Xseed-2017 (Barbour, 2017)'
_computing_structure_refinement 'SHELXL-2018/3 (Sheldrick, 2018)'
_computing_structure_solution 'SHELXT 2018/2 (Sheldrick, 2018)'
_diffrn_ambient_temperature 293(2)
_diffrn_measured_fraction_theta_full 0.998
_diffrn_measured_fraction_theta_max 0.997
_diffrn_measurement_device_type 'Bruker APEX-III Photon-II detector'
_diffrn_measurement_method 'phi and omega scan'
_diffrn_radiation_type MoK\a
_diffrn_radiation_wavelength 0.71073
_diffrn_reflns_av_R_equivalents 0.0525
_diffrn_reflns_av_unetI/netI 0.0250
_diffrn_reflns_Laue_measured_fraction_full 0.998
_diffrn_reflns_Laue_measured_fraction_max 0.997
_diffrn_reflns_limit_h_max 10
_diffrn_reflns_limit_h_min -10
_diffrn_reflns_limit_k_max 21
_diffrn_reflns_limit_k_min -21
_diffrn_reflns_limit_l_max 39
_diffrn_reflns_limit_l_min -39
_diffrn_reflns_number 109878
_diffrn_reflns_point_group_measured_fraction_full 0.998
_diffrn_reflns_point_group_measured_fraction_max 0.997
_diffrn_reflns_theta_full 25.000
_diffrn_reflns_theta_max 28.337
_diffrn_reflns_theta_min 2.440
_diffrn_source microfocus
_exptl_absorpt_coefficient_mu 1.726
_exptl_absorpt_correction_T_max 0.7457
_exptl_absorpt_correction_T_min 0.5905
_exptl_absorpt_correction_type multi-scan
_exptl_absorpt_process_details SADABS
_exptl_crystal_colour 'light yellow'
_exptl_crystal_density_diffrn 1.494
_exptl_crystal_density_meas ?
_exptl_crystal_description Needle
_exptl_crystal_F_000 1672
_exptl_crystal_size_max 0.197
_exptl_crystal_size_mid 0.135
_exptl_crystal_size_min 0.103
_refine_diff_density_max 1.387
_refine_diff_density_min -1.426
_refine_diff_density_rms 0.089
_refine_ls_extinction_method none
_refine_ls_goodness_of_fit_ref 1.032
_refine_ls_hydrogen_treatment constr
_refine_ls_matrix_type full
_refine_ls_number_parameters 421
_refine_ls_number_reflns 9247
_refine_ls_number_restraints 6
_refine_ls_restrained_S_all 1.032
_refine_ls_R_factor_all 0.1161
_refine_ls_R_factor_gt 0.0651
_refine_ls_shift/su_max 0.001
_refine_ls_shift/su_mean 0.000
_refine_ls_structure_factor_coef Fsqd
_refine_ls_weighting_details 'w=1/[\s^2^(Fo^2^)+(0.0908P)^2^+8.7590P] where P=(Fo^2^+2Fc^2^)/3'
_refine_ls_weighting_scheme calc
_refine_ls_wR_factor_gt 0.1734
_refine_ls_wR_factor_ref 0.2245
_reflns_Friedel_coverage 0.000
_reflns_number_gt 5242
_reflns_number_total 9247
_reflns_threshold_expression 'I > 2\s(I)'
_cod_data_source_file d5ce00242g2.cif
_cod_data_source_block EIBHB-I
_cod_depositor_comments
;
The following automatic conversions were performed:

data item '_exptl_crystal_density_meas' value 'not measured' was
changed to '?' -- the value is perceived as not measured.

Automatic conversion script
Id: cif_fix_values 8170 2020-07-09 18:12:32Z antanas 

 Adding full bibliography for 7250229--7250245.cif.
;
_cod_original_cell_volume 3718.3(6)
_cod_original_sg_symbol_H-M 'P 21/n'
_cod_database_code 7250241
_shelx_shelxl_version_number 2018/3
_shelx_space_group_comment
;
The symmetry employed for this shelxl refinement is uniquely defined
by the following loop, which should always be used as a source of
symmetry information in preference to the above space-group names.
They are only intended as comments.
;
_shelx_estimated_absorpt_t_min 0.727
_shelx_estimated_absorpt_t_max 0.842

loop_
_space_group_symop_operation_xyz
'x, y, z'
'-x+1/2, y+1/2, -z+1/2'
'-x, -y, -z'
'x-1/2, -y-1/2, z-1/2'

loop_
_atom_site_label
_atom_site_type_symbol
_atom_site_fract_x
_atom_site_fract_y
_atom_site_fract_z
_atom_site_U_iso_or_equiv
_atom_site_adp_type
_atom_site_occupancy
_atom_site_site_symmetry_order
_atom_site_calc_flag
_atom_site_refinement_flags_posn
_atom_site_refinement_flags_adp
_atom_site_refinement_flags_occupancy
_atom_site_disorder_assembly
_atom_site_disorder_group
I2 I 1.20828(7) 0.45264(4) 0.40743(2) 0.1066(3) Uani 1 1 d . . . . .
I1 I 1.34753(9) 0.49830(5) 0.04401(2) 0.1303(3) Uani 1 1 d . . . . .
N2 N 0.6298(4) 0.5522(2) 0.22736(14) 0.0495(9) Uani 1 1 d . . . . .
N3 N 0.3510(5) 0.7108(2) 0.25407(14) 0.0508(9) Uani 1 1 d . . . . .
N1 N 0.7321(5) 0.5366(3) 0.19303(15) 0.0535(10) Uani 1 1 d . . . . .
N4 N 0.2465(5) 0.7263(3) 0.28824(15) 0.0519(9) Uani 1 1 d . . . . .
C16 C 0.4343(5) 0.6407(3) 0.25828(16) 0.0453(10) Uani 1 1 d . . . . .
C14 C 0.5494(5) 0.6232(3) 0.22332(16) 0.0463(10) Uani 1 1 d . . . . .
N6 N -0.3192(6) 0.7852(4) 0.42362(19) 0.0805(15) Uani 1 1 d D . . . .
C30 C -0.1848(6) 0.7716(3) 0.30448(18) 0.0519(11) Uani 1 1 d . . . . .
H30 H -0.234971 0.766392 0.274971 0.062 Uiso 1 1 calc R U . . .
C29 C -0.0086(5) 0.7765(3) 0.31189(17) 0.0484(10) Uani 1 1 d . . . . .
N5 N -0.1382(7) 0.8241(4) 0.08870(16) 0.0872(16) Uani 1 1 d D . . . .
C1 C 0.8807(6) 0.5061(3) 0.20600(18) 0.0480(10) Uani 1 1 d . . . . .
C2 C 0.9899(6) 0.4930(3) 0.16840(18) 0.0499(11) Uani 1 1 d . . . . .
C24 C -0.0530(6) 0.8481(3) 0.21456(19) 0.0541(12) Uani 1 1 d . . . . .
H24 H -0.074477 0.887300 0.236696 0.065 Uiso 1 1 calc R U . . .
C19 C 0.0358(6) 0.7741(3) 0.22746(17) 0.0484(10) Uani 1 1 d . . . . .
C18 C 0.0995(6) 0.7591(3) 0.27475(18) 0.0487(10) Uani 1 1 d . . . . .
C8 C 0.9481(5) 0.4926(3) 0.25358(18) 0.0476(10) Uani 1 1 d . . . . .
C17 C 0.4207(7) 0.5781(3) 0.29556(19) 0.0607(13) Uani 1 1 d . . . . .
H17C H 0.349034 0.600379 0.317049 0.091 Uiso 1 1 calc R U . . .
H17B H 0.530669 0.567395 0.310525 0.091 Uiso 1 1 calc R U . . .
H17A H 0.373822 0.526417 0.283067 0.091 Uiso 1 1 calc R U . . .
C31 C -0.2851(6) 0.7744(3) 0.34002(17) 0.0535(11) Uani 1 1 d . . . . .
H31 H -0.401353 0.769981 0.334044 0.064 Uiso 1 1 calc R U . . .
C13 C 0.9348(6) 0.5539(3) 0.28675(18) 0.0508(11) Uani 1 1 d . . . . .
H13 H 0.877436 0.603769 0.279114 0.061 Uiso 1 1 calc R U . . .
C20 C 0.0610(6) 0.7171(3) 0.19257(19) 0.0550(12) Uani 1 1 d . . . . .
H20 H 0.118669 0.667100 0.199747 0.066 Uiso 1 1 calc R U . . .
C9 C 1.0332(6) 0.4175(3) 0.2661(2) 0.0571(12) Uani 1 1 d . . . . .
H9 H 1.042920 0.375637 0.244418 0.068 Uiso 1 1 calc R U . . .
C23 C -0.1088(6) 0.8639(3) 0.17025(19) 0.0584(12) Uani 1 1 d . . . . .
H23 H -0.167235 0.913700 0.163032 0.070 Uiso 1 1 calc R U . . .
C7 C 1.1645(6) 0.4918(3) 0.1767(2) 0.0559(12) Uani 1 1 d . . . . .
H7 H 1.213907 0.490850 0.206435 0.067 Uiso 1 1 calc R U . . .
C10 C 1.1027(7) 0.4046(3) 0.3100(2) 0.0626(14) Uani 1 1 d . . . . .
H10 H 1.158331 0.354447 0.318028 0.075 Uiso 1 1 calc R U . . .
C32 C -0.2153(6) 0.7839(3) 0.38495(19) 0.0582(12) Uani 1 1 d . . . . .
C15 C 0.5676(7) 0.6854(4) 0.1859(2) 0.0655(14) Uani 1 1 d . . . . .
H15C H 0.617705 0.736397 0.198383 0.098 Uiso 1 1 calc R U . . .
H15B H 0.458559 0.697816 0.170821 0.098 Uiso 1 1 calc R U . . .
H15A H 0.638070 0.661746 0.164509 0.098 Uiso 1 1 calc R U . . .
C12 C 1.0041(7) 0.5424(4) 0.3304(2) 0.0605(13) Uani 1 1 d . . . . .
H12 H 0.994925 0.584288 0.352061 0.073 Uiso 1 1 calc R U . . .
C34 C 0.0585(6) 0.7875(4) 0.3562(2) 0.0622(13) Uani 1 1 d . . . . .
H34 H 0.174697 0.792566 0.362156 0.075 Uiso 1 1 calc R U . . .
C21 C 0.0039(7) 0.7323(4) 0.1482(2) 0.0612(13) Uani 1 1 d . . . . .
H21 H 0.021246 0.692177 0.126134 0.073 Uiso 1 1 calc R U . . .
C22 C -0.0802(6) 0.8074(4) 0.13569(16) 0.0603(13) Uani 1 1 d D . . . .
C3 C 0.9200(7) 0.4904(4) 0.1239(2) 0.0640(14) Uani 1 1 d . . . . .
H3 H 0.803511 0.488550 0.117841 0.077 Uiso 1 1 calc R U . . .
C11 C 1.0880(6) 0.4679(4) 0.3419(2) 0.0636(14) Uani 1 1 d . . . . .
C33 C -0.0403(7) 0.7912(4) 0.3918(2) 0.0661(14) Uani 1 1 d . . . . .
H33 H 0.010504 0.798696 0.421052 0.079 Uiso 1 1 calc R U . . .
C6 C 1.2646(7) 0.4919(4) 0.1412(2) 0.0669(15) Uani 1 1 d . . . . .
H6 H 1.381195 0.492017 0.147073 0.080 Uiso 1 1 calc R U . . .
C35 C -0.4924(6) 0.7715(4) 0.4151(2) 0.0837(19) Uani 1 1 d D . . . .
H35B H -0.529956 0.795333 0.385738 0.100 Uiso 1 1 calc R U . . .
H35A H -0.549610 0.801701 0.437783 0.100 Uiso 1 1 calc R U . . .
C5 C 1.1942(8) 0.4920(4) 0.0978(2) 0.0707(16) Uani 1 1 d . . . . .
C4 C 1.0198(9) 0.4904(4) 0.0884(2) 0.0761(17) Uani 1 1 d . . . . .
H4 H 0.971597 0.489443 0.058522 0.091 Uiso 1 1 calc R U . . .
C37 C -0.2408(11) 0.7941(7) 0.4664(3) 0.107(3) Uani 1 1 d . . . . .
H37B H -0.320533 0.817198 0.485999 0.129 Uiso 1 1 calc R U . . .
H37A H -0.149335 0.834290 0.465530 0.129 Uiso 1 1 calc R U . . .
C36 C -0.5438(11) 0.6806(4) 0.4156(3) 0.110(3) Uani 1 1 d D . . . .
H36C H -0.486858 0.649841 0.393619 0.165 Uiso 1 1 calc R U . . .
H36B H -0.663365 0.676226 0.408376 0.165 Uiso 1 1 calc R U . . .
H36A H -0.514156 0.657281 0.445263 0.165 Uiso 1 1 calc R U . . .
C25 C -0.2570(10) 0.8876(5) 0.0782(3) 0.128(3) Uani 1 1 d D . . . .
H25B H -0.299961 0.906535 0.106073 0.154 Uiso 1 1 calc R U . . .
H25A H -0.350632 0.863598 0.059165 0.154 Uiso 1 1 calc R U . . .
C27 C -0.1083(14) 0.7651(6) 0.0553(3) 0.155(5) Uani 1 1 d D . . . .
H27B H 0.003809 0.741854 0.061940 0.186 Uiso 1 1 calc R U . . .
H27A H -0.111264 0.793687 0.026220 0.186 Uiso 1 1 calc R U . . .
C38 C -0.1712(15) 0.7123(10) 0.4867(4) 0.181(6) Uani 1 1 d . . . . .
H38C H -0.253827 0.668495 0.481418 0.271 Uiso 1 1 calc R U . . .
H38B H -0.144125 0.719422 0.518750 0.271 Uiso 1 1 calc R U . . .
H38A H -0.071266 0.697165 0.472771 0.271 Uiso 1 1 calc R U . . .
C26 C -0.1923(16) 0.9627(9) 0.0544(7) 0.246(11) Uani 1 1 d D . . . .
H26C H -0.084016 0.978570 0.068764 0.369 Uiso 1 1 calc R U . . .
H26B H -0.269455 1.008970 0.055945 0.369 Uiso 1 1 calc R U . . .
H26A H -0.181969 0.948806 0.023181 0.369 Uiso 1 1 calc R U . . .
C28 C -0.234(2) 0.6935(9) 0.0515(5) 0.217(8) Uani 1 1 d . . . . .
H28C H -0.202984 0.652178 0.074503 0.326 Uiso 1 1 calc R U . . .
H28B H -0.234321 0.667733 0.022085 0.326 Uiso 1 1 calc R U . . .
H28A H -0.344216 0.714961 0.055414 0.326 Uiso 1 1 calc R U . . .

loop_
_atom_site_aniso_label
_atom_site_aniso_U_11
_atom_site_aniso_U_22
_atom_site_aniso_U_33
_atom_site_aniso_U_23
_atom_site_aniso_U_13
_atom_site_aniso_U_12
I2 0.0862(4) 0.1431(6) 0.0873(4) 0.0296(3) -0.0097(3) -0.0095(3)
I1 0.1464(6) 0.1499(6) 0.1084(5) 0.0320(4) 0.0854(4) 0.0377(4)
N2 0.0349(18) 0.050(2) 0.065(2) -0.0012(18) 0.0128(16) 0.0075(16)
N3 0.0401(19) 0.047(2) 0.067(2) 0.0019(18) 0.0161(17) 0.0035(16)
N1 0.044(2) 0.052(2) 0.067(3) -0.0018(19) 0.0163(18) 0.0075(17)
N4 0.0386(19) 0.049(2) 0.070(3) -0.0040(19) 0.0175(17) 0.0063(16)
C16 0.0318(19) 0.043(2) 0.062(3) 0.001(2) 0.0103(18) 0.0013(17)
C14 0.034(2) 0.044(2) 0.061(3) 0.001(2) 0.0088(18) 0.0002(18)
N6 0.070(3) 0.090(4) 0.078(3) -0.028(3) -0.010(3) 0.023(3)
C30 0.040(2) 0.055(3) 0.062(3) -0.005(2) 0.010(2) 0.003(2)
C29 0.040(2) 0.039(2) 0.067(3) -0.005(2) 0.012(2) 0.0018(18)
N5 0.092(4) 0.082(4) 0.092(4) 0.005(3) 0.037(3) 0.010(3)
C1 0.043(2) 0.036(2) 0.067(3) -0.005(2) 0.018(2) 0.0016(18)
C2 0.045(2) 0.042(2) 0.065(3) -0.006(2) 0.018(2) 0.0041(19)
C24 0.048(2) 0.040(2) 0.076(3) -0.002(2) 0.015(2) 0.005(2)
C19 0.044(2) 0.039(2) 0.064(3) -0.002(2) 0.016(2) -0.0014(19)
C18 0.041(2) 0.036(2) 0.070(3) -0.005(2) 0.013(2) 0.0001(18)
C8 0.036(2) 0.042(2) 0.067(3) 0.001(2) 0.0181(19) 0.0018(18)
C17 0.057(3) 0.057(3) 0.071(3) 0.011(3) 0.024(2) 0.009(2)
C31 0.041(2) 0.058(3) 0.062(3) -0.004(2) 0.009(2) 0.006(2)
C13 0.043(2) 0.044(3) 0.067(3) -0.003(2) 0.015(2) 0.0060(19)
C20 0.046(2) 0.043(2) 0.077(3) -0.006(2) 0.011(2) 0.005(2)
C9 0.053(3) 0.040(2) 0.080(4) 0.001(2) 0.019(2) 0.004(2)
C23 0.055(3) 0.046(3) 0.075(3) 0.010(2) 0.012(2) 0.005(2)
C7 0.045(2) 0.056(3) 0.068(3) -0.009(2) 0.017(2) 0.004(2)
C10 0.055(3) 0.049(3) 0.085(4) 0.017(3) 0.013(3) 0.000(2)
C32 0.053(3) 0.055(3) 0.068(3) -0.008(2) 0.014(2) 0.006(2)
C15 0.064(3) 0.057(3) 0.079(4) 0.013(3) 0.028(3) 0.010(3)
C12 0.053(3) 0.063(3) 0.067(3) -0.005(3) 0.015(2) 0.001(2)
C34 0.041(2) 0.071(3) 0.075(3) -0.018(3) 0.005(2) -0.002(2)
C21 0.054(3) 0.059(3) 0.072(3) -0.011(3) 0.015(2) 0.005(2)
C22 0.050(3) 0.065(3) 0.066(3) 0.005(3) 0.011(2) -0.001(2)
C3 0.060(3) 0.065(3) 0.069(3) -0.008(3) 0.012(3) 0.006(3)
C11 0.047(3) 0.079(4) 0.066(3) 0.017(3) 0.011(2) -0.007(3)
C33 0.055(3) 0.081(4) 0.063(3) -0.017(3) 0.005(2) -0.002(3)
C6 0.058(3) 0.065(3) 0.082(4) -0.005(3) 0.030(3) 0.006(3)
C35 0.091(5) 0.082(4) 0.086(4) -0.008(3) 0.049(4) -0.009(4)
C5 0.080(4) 0.065(4) 0.073(4) 0.001(3) 0.040(3) 0.010(3)
C4 0.088(4) 0.081(4) 0.061(3) -0.004(3) 0.018(3) 0.015(3)
C37 0.091(5) 0.160(8) 0.076(5) -0.006(5) 0.032(4) -0.012(5)
C36 0.102(6) 0.114(7) 0.113(6) -0.002(5) 0.005(5) -0.022(5)
C25 0.125(7) 0.170(10) 0.084(5) 0.027(6) -0.017(5) 0.010(7)
C27 0.169(10) 0.219(14) 0.071(5) 0.034(7) -0.027(6) -0.051(10)
C38 0.134(9) 0.251(16) 0.147(10) 0.098(11) -0.038(8) -0.029(10)
C26 0.129(11) 0.180(14) 0.43(3) 0.149(18) 0.038(14) 0.032(10)
C28 0.258(17) 0.148(11) 0.219(15) -0.031(11) -0.122(14) -0.003(12)

loop_
_atom_type_symbol
_atom_type_description
_atom_type_scat_dispersion_real
_atom_type_scat_dispersion_imag
_atom_type_scat_source
C C 0.0033 0.0016 'International Tables Vol C Tables 4.2.6.8 and 6.1.1.4'
H H 0.0000 0.0000 'International Tables Vol C Tables 4.2.6.8 and 6.1.1.4'
I I -0.4742 1.8119 'International Tables Vol C Tables 4.2.6.8 and 6.1.1.4'
N N 0.0061 0.0033 'International Tables Vol C Tables 4.2.6.8 and 6.1.1.4'

loop_
_geom_angle_atom_site_label_1
_geom_angle_atom_site_label_2
_geom_angle_atom_site_label_3
_geom_angle
_geom_angle_site_symmetry_1
_geom_angle_site_symmetry_3
_geom_angle_publ_flag
C14 N2 N1 114.1(4) . . ?
C16 N3 N4 114.7(4) . . ?
C1 N1 N2 115.5(4) . . ?
C18 N4 N3 115.3(4) . . ?
N3 C16 C14 116.2(4) . . ?
N3 C16 C17 124.7(4) . . ?
C14 C16 C17 119.1(4) . . ?
N2 C14 C16 115.8(4) . . ?
N2 C14 C15 123.9(4) . . ?
C16 C14 C15 120.3(4) . . ?
C37 N6 C35 122.8(6) . . ?
C37 N6 C32 118.6(5) . . ?
C35 N6 C32 118.4(5) . . ?
C31 C30 C29 121.4(5) . . ?
C34 C29 C30 116.8(4) . . ?
C34 C29 C18 121.7(4) . . ?
C30 C29 C18 121.0(4) . . ?
C25 N5 C27 118.7(7) . . ?
C25 N5 C22 119.7(5) . . ?
C27 N5 C22 119.8(6) . . ?
N1 C1 C8 125.2(4) . . ?
N1 C1 C2 114.2(5) . . ?
C8 C1 C2 120.4(4) . . ?
C3 C2 C7 118.5(5) . . ?
C3 C2 C1 120.3(4) . . ?
C7 C2 C1 120.9(5) . . ?
C23 C24 C19 121.7(5) . . ?
C20 C19 C24 116.1(5) . . ?
C20 C19 C18 122.7(4) . . ?
C24 C19 C18 121.2(4) . . ?
N4 C18 C19 125.3(4) . . ?
N4 C18 C29 114.3(4) . . ?
C19 C18 C29 120.2(4) . . ?
C13 C8 C9 118.2(5) . . ?
C13 C8 C1 121.9(4) . . ?
C9 C8 C1 120.0(4) . . ?
C30 C31 C32 121.3(5) . . ?
C12 C13 C8 121.5(5) . . ?
C21 C20 C19 122.4(5) . . ?
C10 C9 C8 121.1(5) . . ?
C24 C23 C22 121.6(5) . . ?
C6 C7 C2 120.4(5) . . ?
C9 C10 C11 118.8(5) . . ?
C33 C32 C31 116.7(5) . . ?
C33 C32 N6 120.8(5) . . ?
C31 C32 N6 122.4(5) . . ?
C13 C12 C11 119.3(5) . . ?
C33 C34 C29 122.2(5) . . ?
C20 C21 C22 120.8(5) . . ?
N5 C22 C23 121.8(5) . . ?
N5 C22 C21 120.8(5) . . ?
C23 C22 C21 117.3(4) . . ?
C4 C3 C2 121.2(5) . . ?
C12 C11 C10 121.1(5) . . ?
C12 C11 I2 119.6(5) . . ?
C10 C11 I2 119.1(4) . . ?
C34 C33 C32 121.5(5) . . ?
C5 C6 C7 120.4(5) . . ?
N6 C35 C36 114.4(6) . . ?
C6 C5 C4 120.6(5) . . ?
C6 C5 I1 120.0(5) . . ?
C4 C5 I1 119.4(5) . . ?
C3 C4 C5 119.0(6) . . ?
N6 C37 C38 113.5(9) . . ?
N5 C25 C26 114.9(8) . . ?
N5 C27 C28 113.6(11) . . ?

loop_
_geom_bond_atom_site_label_1
_geom_bond_atom_site_label_2
_geom_bond_distance
_geom_bond_site_symmetry_2
_geom_bond_publ_flag
I2 C11 2.098(6) . ?
I1 C5 2.096(5) . ?
N2 C14 1.294(6) . ?
N2 N1 1.382(5) . ?
N3 C16 1.293(6) . ?
N3 N4 1.390(5) . ?
N1 C1 1.304(6) . ?
N4 C18 1.310(6) . ?
C16 C14 1.471(6) . ?
C16 C17 1.494(7) . ?
C14 C15 1.499(7) . ?
N6 C37 1.367(9) . ?
N6 C35 1.397(2) . ?
N6 C32 1.473(8) . ?
C30 C31 1.379(7) . ?
C30 C29 1.403(6) . ?
C29 C34 1.381(7) . ?
C29 C18 1.484(6) . ?
N5 C25 1.396(2) . ?
N5 C27 1.398(2) . ?
N5 C22 1.449(2) . ?
C1 C8 1.476(7) . ?
C1 C2 1.489(7) . ?
C2 C3 1.383(8) . ?
C2 C7 1.391(7) . ?
C24 C23 1.369(8) . ?
C24 C19 1.403(7) . ?
C19 C20 1.399(7) . ?
C19 C18 1.464(7) . ?
C8 C13 1.391(7) . ?
C8 C9 1.402(7) . ?
C31 C32 1.401(7) . ?
C13 C12 1.369(8) . ?
C20 C21 1.371(8) . ?
C9 C10 1.379(8) . ?
C23 C22 1.394(8) . ?
C7 C6 1.376(7) . ?
C10 C11 1.389(9) . ?
C32 C33 1.396(7) . ?
C12 C11 1.384(8) . ?
C34 C33 1.372(8) . ?
C21 C22 1.398(8) . ?
C3 C4 1.375(8) . ?
C6 C5 1.355(9) . ?
C35 C36 1.498(2) . ?
C5 C4 1.392(9) . ?
C37 C38 1.510(15) . ?
C25 C26 1.498(2) . ?
C27 C28 1.509(18) . ?
